data_1535471
loop_
_publ_author_name
'Tillinski, R.'
'Rumpf, C.'
'Bensch, W.'

_publ_section_title
;
 Syntheses, crystal structures, and properties of new ternary
 chalcogenides of group 4 metals: Rb4 Ti3 S14, Cs4 Zr3 S14, K4 Hf3 Se14,
 and K4 Zr Hf2 Se14
;
_journal_name_full 'Zeitschrift fuer Anorganische und Allgemeine Chemie'
_journal_page_first 1405
_journal_page_last 1410
_journal_volume 627
_journal_year 2001
_chemical_formula_sum 'Cs4 S14 Zr3'
_chemical_name_systematic 'Cs4 (Zr3 (S2)6 S2)'
_space_group_IT_number 15
_symmetry_space_group_name_Hall '-C 2yc'
_symmetry_space_group_name_H-M 'C 1 2/c 1'
_cell_angle_alpha 90
_cell_angle_beta 112.03
_cell_angle_gamma 90
_cell_formula_units_Z 4
_cell_length_a 21.979
_cell_length_b 8.4703
_cell_length_c 13.805
_cell_volume 2382.413
_citation_journal_id_ASTM ZAACAB
_cod_data_source_file Tillinski_ZAACAB_2001_201.cif
_cod_data_source_block Cs4S14Zr3
_cod_database_code 1535471

loop_
_symmetry_equiv_pos_as_xyz
x,y,z
-x,y,-z+1/2
-x,-y,-z
x,-y,z-1/2
x+1/2,y+1/2,z
-x+1/2,y+1/2,-z+1/2
-x+1/2,-y+1/2,-z
x+1/2,-y+1/2,z-1/2

loop_
_atom_site_label
_atom_site_type_symbol
_atom_site_fract_x
_atom_site_fract_y
_atom_site_fract_z
_atom_site_occupancy
_atom_site_U_iso_or_equiv
S1 S-1 0.54288 0.84631 0.1091 1 0.0
Zr1 Zr+4 0.5 0.76334 0.25 1 0.0
S2 S-1 0.59665 0.66641 0.20708 1 0.0
Cs2 Cs+1 0.43974 0.26207 0.35495 1 0.0
S7 S-2 0.22039 0.71654 0.10242 1 0.0
Cs1 Cs+1 0.70614 0.81624 0.11142 1 0.0
S6 S-1 0.35664 0.45142 0.1071 1 0.0
S5 S-1 0.43162 0.57917 0.08525 1 0.0
Zr2 Zr+4 0.3322 0.75038 0.08619 1 0.0
S4 S-1 0.33161 1.01855 0.16497 1 0.0
S3 S-1 0.41508 0.98224 0.12955 1 0.0
